data_4502400
loop_
_publ_author_name
'Seaton, Colin C.'
'Chadwick, Keith'
'Sadiq, Ghazala'
'Guo, Kun'
'Davey, Roger J.'

_publ_section_title
;
 Designing Acid/Acid Co-Crystals through the Application of Hammett
 Substituent Constants
;
_journal_issue 2
_journal_name_full 'Crystal Growth &amp; Design'
_journal_page_first 726
_journal_paper_doi 10.1021/cg9011235
_journal_volume 10
_journal_year 2010
_chemical_formula_moiety 'C7 H7 N O2, C7 H5 N O5'
_chemical_formula_sum 'C14 H12 N2 O7'
_chemical_formula_weight 320.26
_chemical_name_systematic
;
 4-aminobenzoic acid/4-hydroxy 3-nitrobenzoic acid co-crystal
;
_space_group_IT_number 14
_symmetry_cell_setting monoclinic
_symmetry_space_group_name_Hall '-P 2yn'
_symmetry_space_group_name_H-M 'P 1 21/n 1'
_atom_sites_solution_hydrogens geom
_atom_sites_solution_primary direct
_atom_sites_solution_secondary difmap
_audit_creation_method SHELXL-97
_cell_angle_alpha 90.00
_cell_angle_beta 102.349(7)
_cell_angle_gamma 90.00
_cell_formula_units_Z 4
_cell_length_a 9.0165(7)
_cell_length_b 16.5146(12)
_cell_length_c 9.4128(7)
_cell_measurement_reflns_used 1867
_cell_measurement_temperature 100(2)
_cell_measurement_theta_max 28.5745
_cell_measurement_theta_min 2.8335
_cell_volume 1369.17(18)
_computing_cell_refinement
;
CrysAlisPro, Oxford Diffraction Ltd.,
Version 1.171.33.31 (release 08-01-2009 CrysAlis171 .NET)
(compiled Jan  8 2009,16:24:04)
;
_computing_data_collection
;
CrysAlisPro, Oxford Diffraction Ltd.,
Version 1.171.33.31 (release 08-01-2009 CrysAlis171 .NET)
(compiled Jan  8 2009,16:24:04)
;
_computing_data_reduction
;
CrysAlisPro, Oxford Diffraction Ltd.,
Version 1.171.33.31 (release 08-01-2009 CrysAlis171 .NET)
(compiled Jan  8 2009,16:24:04)
;
_computing_molecular_graphics CrystalMaker
_computing_structure_refinement 'SHELXL-97 (Sheldrick, 1997)'
_computing_structure_solution 'SHELXS-97 (Sheldrick, 1990)'
_diffrn_ambient_temperature 100(2)
_diffrn_detector_area_resol_mean 8.3367
_diffrn_measured_fraction_theta_full 0.997
_diffrn_measured_fraction_theta_max 0.997
_diffrn_measurement_device_type 'Goniometer KM4/Xcalibur, detector: Sapphire2 ('
_diffrn_measurement_method '\w scans'
_diffrn_radiation_monochromator graphite
_diffrn_radiation_source 'fine-focus sealed tube'
_diffrn_radiation_type MoK\a
_diffrn_radiation_wavelength 0.71073
_diffrn_reflns_av_R_equivalents 0.0267
_diffrn_reflns_av_sigmaI/netI 0.0537
_diffrn_reflns_limit_h_max 10
_diffrn_reflns_limit_h_min -9
_diffrn_reflns_limit_k_max 19
_diffrn_reflns_limit_k_min -10
_diffrn_reflns_limit_l_max 11
_diffrn_reflns_limit_l_min -9
_diffrn_reflns_number 4999
_diffrn_reflns_theta_full 25.35
_diffrn_reflns_theta_max 25.35
_diffrn_reflns_theta_min 3.74
_exptl_absorpt_coefficient_mu 0.127
_exptl_absorpt_correction_type none
_exptl_crystal_colour orange
_exptl_crystal_density_diffrn 1.554
_exptl_crystal_density_method 'not measured'
_exptl_crystal_description Block
_exptl_crystal_F_000 664
_exptl_crystal_size_max 0.5
_exptl_crystal_size_mid 0.4
_exptl_crystal_size_min 0.2
_refine_diff_density_max 0.208
_refine_diff_density_min -0.182
_refine_diff_density_rms 0.043
_refine_ls_extinction_method none
_refine_ls_goodness_of_fit_ref 0.817
_refine_ls_hydrogen_treatment mixed
_refine_ls_matrix_type full
_refine_ls_number_parameters 228
_refine_ls_number_reflns 2493
_refine_ls_number_restraints 0
_refine_ls_restrained_S_all 0.817
_refine_ls_R_factor_all 0.0622
_refine_ls_R_factor_gt 0.0343
_refine_ls_shift/su_max 0.000
_refine_ls_shift/su_mean 0.000
_refine_ls_structure_factor_coef Fsqd
_refine_ls_weighting_details 'calc w=1/[\s^2^(Fo^2^)+(0.0372P)^2^+0.0000P] where P=(Fo^2^+2Fc^2^)/3'
_refine_ls_weighting_scheme calc
_refine_ls_wR_factor_gt 0.0698
_refine_ls_wR_factor_ref 0.0743
_reflns_number_gt 1544
_reflns_number_total 2493
_reflns_threshold_expression >2sigma(I)
_cod_data_source_file cg9011235_si_006.cif
_cod_data_source_block ord42a
_cod_database_code 4502400

loop_
_symmetry_equiv_pos_as_xyz
'x, y, z'
'-x+1/2, y+1/2, -z+1/2'
'-x, -y, -z'
'x-1/2, -y-1/2, z-1/2'

loop_
_atom_site_label
_atom_site_type_symbol
_atom_site_fract_x
_atom_site_fract_y
_atom_site_fract_z
_atom_site_U_iso_or_equiv
_atom_site_adp_type
_atom_site_occupancy
_atom_site_symmetry_multiplicity
_atom_site_calc_flag
_atom_site_refinement_flags
C11 C 0.9511(2) 0.40101(11) 0.16396(18) 0.0207(4) Uani 1 1 d .
C12 C 1.00756(19) 0.31829(10) 0.18900(17) 0.0170(4) Uani 1 1 d .
C13 C 1.15671(19) 0.30012(10) 0.26001(17) 0.0198(4) Uani 1 1 d .
H13 H 1.2244 0.3419 0.2937 0.024 Uiso 1 1 calc R
C14 C 1.20362(19) 0.22128(11) 0.28025(17) 0.0206(4) Uani 1 1 d .
H14 H 1.3031 0.2102 0.3275 0.025 Uiso 1 1 calc R
C15 C 1.1046(2) 0.15718(10) 0.23116(18) 0.0196(4) Uani 1 1 d .
C16 C 0.95526(19) 0.17540(10) 0.15940(18) 0.0201(4) Uani 1 1 d .
H16 H 0.8876 0.1338 0.1248 0.024 Uiso 1 1 calc R
C17 C 0.9091(2) 0.25443(10) 0.14033(18) 0.0185(4) Uani 1 1 d .
H17 H 0.8095 0.2657 0.0937 0.022 Uiso 1 1 calc R
O11 O 0.81571(14) 0.41618(7) 0.11054(13) 0.0275(3) Uani 1 1 d .
O12 O 1.05236(14) 0.45922(8) 0.20196(13) 0.0262(3) Uani 1 1 d .
H121 H 1.008(2) 0.5133(14) 0.183(2) 0.058(7) Uiso 1 1 d .
N11 N 1.1537(2) 0.07875(10) 0.24517(19) 0.0292(4) Uani 1 1 d .
H111 H 1.237(2) 0.0688(12) 0.305(2) 0.048(7) Uiso 1 1 d .
H112 H 1.083(2) 0.0376(11) 0.2218(19) 0.033(6) Uiso 1 1 d .
C21 C 1.2023(2) 0.38273(10) -0.08454(17) 0.0203(4) Uani 1 1 d .
O21 O 1.06604(14) 0.39436(7) -0.13709(12) 0.0253(3) Uani 1 1 d .
O22 O 1.30224(14) 0.44109(8) -0.05282(14) 0.0288(3) Uani 1 1 d .
H221 H 1.253(2) 0.4941(13) -0.080(2) 0.060(7) Uiso 1 1 d .
C22 C 1.26596(19) 0.30053(10) -0.05410(17) 0.0187(4) Uani 1 1 d .
C23 C 1.1757(2) 0.23408(10) -0.09428(17) 0.0189(4) Uani 1 1 d .
H23 H 1.0741 0.2409 -0.1393 0.023 Uiso 1 1 calc R
C24 C 1.2351(2) 0.15675(10) -0.06816(18) 0.0175(4) Uani 1 1 d .
N21 N 1.13713(17) 0.08846(9) -0.11510(15) 0.0228(4) Uani 1 1 d .
O23 O 1.00369(14) 0.10044(7) -0.17465(13) 0.0315(3) Uani 1 1 d .
O24 O 1.19040(15) 0.01873(7) -0.09620(13) 0.0306(3) Uani 1 1 d .
C25 C 1.3868(2) 0.14477(10) 0.00300(17) 0.0192(4) Uani 1 1 d .
O25 O 1.45302(15) 0.07250(8) 0.03317(13) 0.0261(3) Uani 1 1 d .
H25 H 1.380(2) 0.0356(12) 0.001(2) 0.054(7) Uiso 1 1 d .
C26 C 1.47637(19) 0.21303(10) 0.04420(17) 0.0204(4) Uani 1 1 d .
H26 H 1.5771 0.2066 0.0923 0.024 Uiso 1 1 calc R
C27 C 1.4190(2) 0.28937(10) 0.01531(17) 0.0194(4) Uani 1 1 d .
H27 H 1.4815 0.3341 0.0417 0.023 Uiso 1 1 calc R

loop_
_atom_site_aniso_label
_atom_site_aniso_U_11
_atom_site_aniso_U_22
_atom_site_aniso_U_33
_atom_site_aniso_U_23
_atom_site_aniso_U_13
_atom_site_aniso_U_12
C11 0.0223(11) 0.0210(11) 0.0200(10) -0.0030(8) 0.0070(8) -0.0025(9)
C12 0.0194(10) 0.0161(10) 0.0166(9) -0.0002(7) 0.0066(7) -0.0002(8)
C13 0.0199(10) 0.0202(10) 0.0200(9) -0.0021(7) 0.0058(7) -0.0043(8)
C14 0.0166(10) 0.0262(11) 0.0187(9) 0.0019(8) 0.0029(7) 0.0022(8)
C15 0.0251(11) 0.0183(10) 0.0175(9) 0.0035(7) 0.0093(8) 0.0034(8)
C16 0.0202(11) 0.0178(11) 0.0229(10) -0.0020(7) 0.0060(8) -0.0040(8)
C17 0.0165(11) 0.0206(11) 0.0188(9) 0.0015(8) 0.0045(7) 0.0005(8)
O11 0.0209(7) 0.0186(7) 0.0413(8) 0.0020(6) 0.0032(6) 0.0027(6)
O12 0.0236(8) 0.0159(7) 0.0381(8) -0.0012(6) 0.0042(6) -0.0022(6)
N11 0.0256(10) 0.0205(10) 0.0400(10) 0.0031(8) 0.0033(8) 0.0058(9)
C21 0.0261(12) 0.0184(10) 0.0172(9) -0.0010(7) 0.0065(8) -0.0016(9)
O21 0.0248(8) 0.0193(7) 0.0301(7) 0.0015(6) 0.0022(5) 0.0030(6)
O22 0.0270(8) 0.0143(7) 0.0432(8) 0.0027(6) 0.0035(6) -0.0002(7)
C22 0.0217(11) 0.0171(10) 0.0183(9) 0.0008(7) 0.0067(7) 0.0019(8)
C23 0.0183(10) 0.0194(10) 0.0196(10) 0.0012(7) 0.0051(7) -0.0004(8)
C24 0.0198(10) 0.0148(10) 0.0190(9) -0.0016(7) 0.0065(7) -0.0021(8)
N21 0.0253(10) 0.0198(10) 0.0233(8) -0.0010(6) 0.0054(7) -0.0014(8)
O23 0.0220(8) 0.0281(8) 0.0411(8) -0.0016(6) -0.0010(6) -0.0032(6)
O24 0.0336(8) 0.0134(7) 0.0425(8) -0.0007(6) 0.0028(6) 0.0010(6)
C25 0.0237(11) 0.0171(10) 0.0192(9) 0.0002(8) 0.0096(8) 0.0039(9)
O25 0.0246(8) 0.0174(7) 0.0350(7) -0.0014(6) 0.0035(6) 0.0029(6)
C26 0.0172(10) 0.0217(10) 0.0227(10) -0.0013(8) 0.0054(7) -0.0003(8)
C27 0.0216(10) 0.0187(10) 0.0194(9) -0.0009(8) 0.0079(7) -0.0044(8)

loop_
_atom_type_symbol
_atom_type_description
_atom_type_scat_dispersion_real
_atom_type_scat_dispersion_imag
_atom_type_scat_source
C C 0.0033 0.0016 'International Tables Vol C Tables 4.2.6.8 and 6.1.1.4'
H H 0.0000 0.0000 'International Tables Vol C Tables 4.2.6.8 and 6.1.1.4'
N N 0.0061 0.0033 'International Tables Vol C Tables 4.2.6.8 and 6.1.1.4'
O O 0.0106 0.0060 'International Tables Vol C Tables 4.2.6.8 and 6.1.1.4'

loop_
_geom_angle_atom_site_label_1
_geom_angle_atom_site_label_2
_geom_angle_atom_site_label_3
_geom_angle
O11 C11 O12 121.69(16)
O11 C11 C12 122.20(16)
O12 C11 C12 116.11(15)
C17 C12 C13 118.35(15)
C17 C12 C11 118.69(15)
C13 C12 C11 122.96(15)
C14 C13 C12 120.43(16)
C14 C13 H13 119.8
C12 C13 H13 119.8
C13 C14 C15 121.15(16)
C13 C14 H14 119.4
C15 C14 H14 119.4
N11 C15 C14 120.98(16)
N11 C15 C16 120.52(17)
C14 C15 C16 118.41(15)
C17 C16 C15 120.05(16)
C17 C16 H16 120.0
C15 C16 H16 120.0
C16 C17 C12 121.60(16)
C16 C17 H17 119.2
C12 C17 H17 119.2
C11 O12 H121 112.3(12)
C15 N11 H111 117.9(14)
C15 N11 H112 118.7(11)
H111 N11 H112 118.8(18)
O21 C21 O22 123.57(16)
O21 C21 C22 122.11(16)
O22 C21 C22 114.31(16)
C21 O22 H221 110.0(12)
C23 C22 C27 119.28(15)
C23 C22 C21 119.91(15)
C27 C22 C21 120.81(16)
C22 C23 C24 120.29(16)
C22 C23 H23 119.9
C24 C23 H23 119.9
C23 C24 C25 121.00(16)
C23 C24 N21 118.54(16)
C25 C24 N21 120.46(15)
O23 N21 O24 121.56(14)
O23 N21 C24 119.29(15)
O24 N21 C24 119.14(14)
O25 C25 C26 117.18(15)
O25 C25 C24 124.96(16)
C26 C25 C24 117.86(15)
C25 O25 H25 105.7(13)
C27 C26 C25 121.23(16)
C27 C26 H26 119.4
C25 C26 H26 119.4
C26 C27 C22 120.31(16)
C26 C27 H27 119.8
C22 C27 H27 119.8

loop_
_geom_bond_atom_site_label_1
_geom_bond_atom_site_label_2
_geom_bond_distance
C11 O11 1.242(2)
C11 O12 1.321(2)
C11 C12 1.459(2)
C12 C17 1.392(2)
C12 C13 1.400(2)
C13 C14 1.370(2)
C13 H13 0.9300
C14 C15 1.398(2)
C14 H14 0.9300
C15 N11 1.366(2)
C15 C16 1.404(2)
C16 C17 1.370(2)
C16 H16 0.9300
C17 H17 0.9300
O12 H121 0.98(2)
N11 H111 0.85(2)
N11 H112 0.926(19)
C21 O21 1.237(2)
C21 O22 1.310(2)
C21 C22 1.478(2)
O22 H221 0.99(2)
C22 C23 1.370(2)
C22 C27 1.407(2)
C23 C24 1.387(2)
C23 H23 0.9300
C24 C25 1.402(2)
C24 N21 1.442(2)
N21 O23 1.2299(18)
N21 O24 1.2459(18)
C25 O25 1.338(2)
C25 C26 1.393(2)
O25 H25 0.90(2)
C26 C27 1.368(2)
C26 H26 0.9300
C27 H27 0.9300

loop_
_geom_hbond_atom_site_label_D
_geom_hbond_atom_site_label_H
_geom_hbond_atom_site_label_A
_geom_hbond_distance_DH
_geom_hbond_distance_HA
_geom_hbond_distance_DA
_geom_hbond_angle_DHA
_geom_hbond_site_symmetry_A
O12 H121 O21 0.98(2) 1.68(2) 2.6610(17) 175.8(18) 3_765
N11 H111 O12 0.85(2) 2.63(2) 3.256(2) 130.9(17) 2_745
N11 H112 O23 0.926(19) 2.420(19) 3.288(2) 156.1(15) 3_755
O22 H221 O11 0.99(2) 1.61(2) 2.5953(17) 174.3(19) 3_765
O25 H25 O24 0.90(2) 1.78(2) 2.5779(18) 146.2(19) .
O25 H25 N21 0.90(2) 2.39(2) 2.903(2) 116.0(16) .
